data_7053681
loop_
_publ_author_name
'Mazej, Zoran'
'Goreshnik, Evgeny'

_publ_section_title
;
 Fluoride ion donor properties of group 13 trifluorides (MF3, M = Al, Ga,
 In, Tl) and crystal structures of InF3&#x00B7;3SbF5, TlF3&#x00B7;3SbF5
 and TlF3&#x00B7;AsF5&#x00B7;2HF
;
_journal_issue 12
_journal_name_full 'New Journal of Chemistry'
_journal_page_first 2806
_journal_paper_doi 10.1039/c0nj00514b
_journal_volume 34
_journal_year 2010
_chemical_formula_moiety 'F18 In Sb3'
_chemical_formula_sum 'F18 In Sb3'
_chemical_formula_weight 822.07
_space_group_IT_number 165
_symmetry_cell_setting trigonal
_symmetry_space_group_name_Hall '-P 3 2"c'
_symmetry_space_group_name_H-M 'P -3 c 1'
_audit_creation_date 2008-03-20T10:08:56-00:00
_audit_creation_method 'WinGX routine CIF_UPDATE'
_cell_angle_alpha 90
_cell_angle_beta 90
_cell_angle_gamma 120
_cell_formula_units_Z 2
_cell_length_a 8.7190(6)
_cell_length_b 8.7190(6)
_cell_length_c 9.5219(9)
_cell_measurement_reflns_used 1552
_cell_measurement_temperature 200
_cell_measurement_theta_max 28.6944
_cell_measurement_theta_min 2.1387
_cell_volume 626.88(9)
_computing_cell_refinement 'CrystalClear (Rigaku Corporation, 1999)'
_computing_data_collection 'CrystalClear (Rigaku Corporation, 1999)'
_computing_data_reduction 'CrystalClear (Rigaku Corporation, 1999)'
_computing_molecular_graphics 'Diamond (Pennington, 1999)'
_computing_publication_material
;
WinGX 1.70 (Farrugia, L. J., 1997-2005), enCIFer v.1.2 (Allen et al., 2004)
;
_computing_structure_refinement 'SHELXL-97 (Sheldrick, 1997)'
_computing_structure_solution
;
SIR92 (Altomare et al., 1993),
TeXsan (Molecular Structure Corporation, 1997--1999).
;
_diffrn_ambient_temperature 200
_diffrn_measured_fraction_theta_full 0.987
_diffrn_measured_fraction_theta_max 0.911
_diffrn_measurement_device
;
Mercury CCD (2x2 bin mode)
;
_diffrn_measurement_method dtprofit.ref
_diffrn_radiation_type MoK\a
_diffrn_radiation_wavelength 0.71069
_diffrn_reflns_av_R_equivalents 0.0331
_diffrn_reflns_limit_h_max 11
_diffrn_reflns_limit_h_min -11
_diffrn_reflns_limit_k_max 11
_diffrn_reflns_limit_k_min -5
_diffrn_reflns_limit_l_max 11
_diffrn_reflns_limit_l_min -11
_diffrn_reflns_number 2501
_diffrn_reflns_theta_full 25
_diffrn_reflns_theta_max 28.69
_diffrn_reflns_theta_min 2.7
_exptl_absorpt_coefficient_mu 8.428
_exptl_absorpt_correction_T_max 0.611
_exptl_absorpt_correction_T_min 0.445
_exptl_absorpt_correction_type multi-scan
_exptl_absorpt_process_details 'Blessing R.H., 1995'
_exptl_crystal_colour Colorless
_exptl_crystal_density_diffrn 4.355
_exptl_crystal_density_method 'not measured'
_exptl_crystal_description Chunk
_exptl_crystal_F_000 728
_exptl_crystal_size_max 0.1
_exptl_crystal_size_mid 0.08
_exptl_crystal_size_min 0.06
_refine_diff_density_max 2.415
_refine_diff_density_min -2.041
_refine_ls_extinction_coef 0.0041(7)
_refine_ls_extinction_expression Fc^*^=kFc[1+0.001xFc^2^\l^3^/sin(2\q)]^-1/4^
_refine_ls_extinction_method SHELXL
_refine_ls_goodness_of_fit_ref 1.269
_refine_ls_matrix_type full
_refine_ls_number_parameters 36
_refine_ls_number_reflns 504
_refine_ls_number_restraints 0
_refine_ls_restrained_S_all 1.269
_refine_ls_R_factor_gt 0.0398
_refine_ls_shift/su_max 0
_refine_ls_structure_factor_coef Fsqd
_refine_ls_weighting_details 'calc w=1/[\s^2^(Fo^2^)+(0.0378P)^2^+5.6520P] where P=(Fo^2^+2Fc^2^)/3'
_refine_ls_weighting_scheme calc
_refine_ls_wR_factor_ref 0.0913
_reflns_number_gt 485
_reflns_number_total 504
_reflns_threshold_expression I>2\s(I)
_cod_data_source_file c0nj00514b.txt
_cod_data_source_block shelxl
_cod_depositor_comments
;
The following automatic conversions were performed:

'_exptl_absorpt_correction_type' value 'Multi-scan' changed to
'multi-scan' according to
/home/saulius/struct/CIF-dictionaries/cif_core.dic dictionary named
'cif_core.dic' version 2.4.2 from 2011-04-26.

Automatic conversion script
Id: cif_fix_values 1891 2012-01-12 08:04:46Z andrius 
;
_cod_database_code 7053681

loop_
_symmetry_equiv_pos_as_xyz
'x, y, z'
'-y, x-y, z'
'-x+y, -x, z'
'-y, -x, z+1/2'
'x, x-y, z+1/2'
'-x+y, y, z+1/2'
'-x, -y, -z'
'y, -x+y, -z'
'x-y, x, -z'
'y, x, -z-1/2'
'-x, -x+y, -z-1/2'
'x-y, -y, -z-1/2'

loop_
_atom_site_label
_atom_site_type_symbol
_atom_site_fract_x
_atom_site_fract_y
_atom_site_fract_z
_atom_site_U_iso_or_equiv
_atom_site_adp_type
_atom_site_occupancy
_atom_site_calc_flag
_atom_site_refinement_flags
Sb1 Sb 0.65078(7) 0 0.25 0.0158(3) Uani 1 d S
In2 In 1 0 0 0.0160(3) Uani 1 d S
F1 F 0.5649(6) 0.1009(5) 0.1263(4) 0.0234(9) Uani 1 d .
F2 F 0.8685(5) 0.0866(5) 0.1308(4) 0.0188(8) Uani 1 d .
F3 F 0.5773(5) -0.2051(5) 0.1473(4) 0.0236(9) Uani 1 d .

loop_
_atom_site_aniso_label
_atom_site_aniso_U_11
_atom_site_aniso_U_22
_atom_site_aniso_U_33
_atom_site_aniso_U_23
_atom_site_aniso_U_13
_atom_site_aniso_U_12
Sb1 0.0161(3) 0.0175(4) 0.0144(4) -0.0011(2) -0.00054(10) 0.00874(18)
In2 0.0170(4) 0.0170(4) 0.0138(6) 0 0 0.0085(2)
F1 0.026(2) 0.029(2) 0.021(2) 0.0032(16) -0.0013(17) 0.0178(18)
F2 0.0186(18) 0.023(2) 0.0163(19) 0.0022(15) 0.0056(15) 0.0115(16)
F3 0.028(2) 0.019(2) 0.023(2) -0.0056(16) -0.0032(16) 0.0108(18)

loop_
_atom_type_symbol
_atom_type_description
_atom_type_scat_dispersion_real
_atom_type_scat_dispersion_imag
_atom_type_scat_source
Sb Sb -0.5866 1.5461 'International Tables Vol C Tables 4.2.6.8 and 6.1.1.4'
In In -0.7276 1.31 'International Tables Vol C Tables 4.2.6.8 and 6.1.1.4'
F F 0.0171 0.0103 'International Tables Vol C Tables 4.2.6.8 and 6.1.1.4'

loop_
_geom_angle_atom_site_label_1
_geom_angle_atom_site_label_2
_geom_angle_atom_site_label_3
_geom_angle
_geom_angle_site_symmetry_1
_geom_angle_site_symmetry_3
F1 Sb1 F1 99.5(3) . 12_556
F1 Sb1 F3 95.56(19) . .
F1 Sb1 F3 94.62(19) 12_556 .
F1 Sb1 F3 94.62(19) . 12_556
F1 Sb1 F3 95.56(19) 12_556 12_556
F3 Sb1 F3 164.2(3) . 12_556
F1 Sb1 F2 170.78(17) . 12_556
F1 Sb1 F2 89.56(18) 12_556 12_556
F3 Sb1 F2 85.54(19) . 12_556
F3 Sb1 F2 82.52(17) 12_556 12_556
F1 Sb1 F2 89.56(18) . .
F1 Sb1 F2 170.78(17) 12_556 .
F3 Sb1 F2 82.52(17) . .
F3 Sb1 F2 85.54(19) 12_556 .
F2 Sb1 F2 81.5(2) 12_556 .
F2 In2 F2 180.00(17) 9_545 3_765
F2 In2 F2 87.67(16) 9_545 7_755
F2 In2 F2 92.33(16) 3_765 7_755
F2 In2 F2 87.67(15) 9_545 8_665
F2 In2 F2 92.33(15) 3_765 8_665
F2 In2 F2 87.67(16) 7_755 8_665
F2 In2 F2 92.33(16) 9_545 .
F2 In2 F2 87.67(16) 3_765 .
F2 In2 F2 180.0(2) 7_755 .
F2 In2 F2 92.33(16) 8_665 .
F2 In2 F2 92.33(15) 9_545 2_645
F2 In2 F2 87.67(15) 3_765 2_645
F2 In2 F2 92.33(16) 7_755 2_645
F2 In2 F2 180.0(3) 8_665 2_645
F2 In2 F2 87.67(16) . 2_645
Sb1 F2 In2 142.5(2) . .

loop_
_geom_bond_atom_site_label_1
_geom_bond_atom_site_label_2
_geom_bond_distance
_geom_bond_site_symmetry_2
Sb1 F1 1.839(4) .
Sb1 F1 1.839(4) 12_556
Sb1 F3 1.849(4) .
Sb1 F3 1.849(4) 12_556
Sb1 F2 2.007(4) 12_556
Sb1 F2 2.007(4) .
In2 F2 2.075(4) 9_545
In2 F2 2.075(4) 3_765
In2 F2 2.075(4) 7_755
In2 F2 2.075(4) 8_665
In2 F2 2.075(4) .
In2 F2 2.075(4) 2_645
